data_4313070
loop_
_publ_author_name
'Qun Huang'
'Shiou-Jyh Hwu'

_publ_section_title
;
 The Fascinating Noncentrosymmetric Copper(II) Phosphates Synthesized via
 CsCl Salt-Inclusion
;
_journal_name_full 'Inorganic Chemistry'
_journal_page_first 655
_journal_page_last 657
_journal_paper_doi 10.1021/ic026060i
_journal_volume 42
_journal_year 2003
_chemical_formula_sum 'Cl3 Cs5 Cu5 O21 P6'
_chemical_formula_weight 1610.42
_chemical_name_systematic
;
  Cs2Cu5(P2O7)3*3CsCl
;
_space_group_IT_number 33
_symmetry_cell_setting orthorhombic
_symmetry_space_group_name_Hall 'P 2c -2n'
_symmetry_space_group_name_H-M 'P n a 21'
_atom_sites_solution_hydrogens geom
_atom_sites_solution_primary direct
_atom_sites_solution_secondary difmap
_audit_creation_method SHELXL-97
_cell_angle_alpha 90.00
_cell_angle_beta 90.00
_cell_angle_gamma 90.00
_cell_formula_units_Z 4
_cell_length_a 13.9425(3)
_cell_length_b 20.4288(12)
_cell_length_c 9.8366(5)
_cell_measurement_temperature 293(2)
_cell_volume 2801.7(2)
_computing_structure_refinement 'SHELXL-97 (Sheldrick, 1997)'
_computing_structure_solution 'SHELXS-97 (Sheldrick, 1990)'
_diffrn_ambient_temperature 293(2)
_diffrn_measured_fraction_theta_full 0.995
_diffrn_measured_fraction_theta_max 0.995
_diffrn_radiation_monochromator graphite
_diffrn_radiation_source 'fine-focus sealed tube'
_diffrn_radiation_type MoK\a
_diffrn_radiation_wavelength 0.71073
_diffrn_reflns_av_R_equivalents 0.0410
_diffrn_reflns_av_sigmaI/netI 0.0364
_diffrn_reflns_limit_h_max 15
_diffrn_reflns_limit_h_min -14
_diffrn_reflns_limit_k_max 23
_diffrn_reflns_limit_k_min -23
_diffrn_reflns_limit_l_max 11
_diffrn_reflns_limit_l_min -11
_diffrn_reflns_number 19826
_diffrn_reflns_theta_full 23.81
_diffrn_reflns_theta_max 23.81
_diffrn_reflns_theta_min 2.30
_exptl_absorpt_coefficient_mu 10.847
_exptl_crystal_density_diffrn 3.818
_exptl_crystal_density_method 'not measured'
_exptl_crystal_F_000 2916
_exptl_crystal_size_max 0.2
_exptl_crystal_size_mid 0.05
_exptl_crystal_size_min 0.02
_refine_diff_density_max 1.781
_refine_diff_density_min -1.132
_refine_diff_density_rms 0.238
_refine_ls_abs_structure_details 'Flack H D (1983), Acta Cryst. A39, 876-881'
_refine_ls_abs_structure_Flack 0.00(4)
_refine_ls_extinction_method none
_refine_ls_goodness_of_fit_ref 1.298
_refine_ls_hydrogen_treatment mixed
_refine_ls_matrix_type full
_refine_ls_number_parameters 256
_refine_ls_number_reflns 4272
_refine_ls_number_restraints 1
_refine_ls_restrained_S_all 1.297
_refine_ls_R_factor_all 0.0590
_refine_ls_R_factor_gt 0.0587
_refine_ls_shift/su_max 0.000
_refine_ls_shift/su_mean 0.000
_refine_ls_structure_factor_coef Fsqd
_refine_ls_weighting_details 'calc w=1/[\s^2^(Fo^2^)+(0.0380P)^2^+58.4482P] where P=(Fo^2^+2Fc^2^)/3'
_refine_ls_weighting_scheme calc
_refine_ls_wR_factor_gt 0.1328
_refine_ls_wR_factor_ref 0.1329
_reflns_number_gt 4263
_reflns_number_total 4272
_reflns_threshold_expression >2sigma(I)
_cod_data_source_file ic026060i-2_si_2.cif
_cod_data_source_block CU-11
_cod_database_code 4313070

loop_
_symmetry_equiv_pos_as_xyz
'x, y, z'
'-x, -y, z+1/2'
'x+1/2, -y+1/2, z'
'-x+1/2, y+1/2, z+1/2'

loop_
_atom_site_label
_atom_site_type_symbol
_atom_site_fract_x
_atom_site_fract_y
_atom_site_fract_z
_atom_site_U_iso_or_equiv
_atom_site_adp_type
_atom_site_occupancy
_atom_site_symmetry_multiplicity
_atom_site_calc_flag
_atom_site_refinement_flags
_atom_site_disorder_assembly
_atom_site_disorder_group
Cs1 Cs -0.12485(8) -0.37414(6) -0.28786(14) 0.0328(3) Uani 1 1 d . . .
Cs2 Cs -0.37388(8) -0.40090(5) -0.64547(12) 0.0249(3) Uani 1 1 d . . .
Cs3 Cs -0.11774(9) -0.12201(6) -0.29663(12) 0.0316(3) Uani 1 1 d . . .
Cs4 Cs -0.10949(9) -0.58570(5) -0.14136(12) 0.0291(3) Uani 1 1 d . . .
Cs5 Cs -0.38246(9) -0.24932(7) 0.00348(15) 0.0385(3) Uani 1 1 d . . .
Cu1 Cu -0.36625(13) -0.48066(9) -0.2695(2) 0.0155(4) Uani 1 1 d . . .
Cu2 Cu -0.11231(13) -0.51862(10) 0.2302(2) 0.0168(4) Uani 1 1 d . . .
Cu3 Cu -0.61958(15) -0.35214(11) 0.1092(3) 0.0223(5) Uani 1 1 d . . .
Cu4 Cu -0.63682(15) -0.16139(10) 0.1424(2) 0.0213(5) Uani 1 1 d . . .
Cu5 Cu -0.3826(2) -0.24626(11) -0.4338(3) 0.0368(7) Uani 1 1 d . . .
Cl1 Cl -0.3651(4) -0.1598(2) -0.3000(5) 0.0391(12) Uani 1 1 d . . .
Cl2 Cl -0.3681(3) -0.3343(2) -0.3025(5) 0.0342(11) Uani 1 1 d . . .
Cl3 Cl -0.6275(3) -0.2507(2) -0.0513(5) 0.0242(10) Uani 1 1 d . . .
P1 P -0.4778(3) -0.4632(2) 0.0092(4) 0.0180(9) Uani 1 1 d . . .
P2 P -0.2666(3) -0.4590(2) 0.0198(4) 0.0148(9) Uani 1 1 d . . .
P3 P -0.0203(3) -0.5531(2) 0.5195(4) 0.0157(9) Uani 1 1 d . . .
P4 P -0.2305(3) -0.5403(2) 0.5007(4) 0.0152(9) Uani 1 1 d . . .
P5 P -0.5543(5) -0.2601(3) 0.3553(8) 0.0482(16) Uani 1 1 d . . .
P6 P -0.7474(5) -0.2709(3) 0.3088(6) 0.0446(15) Uani 1 1 d . . .
O1 O -0.2111(8) -0.5072(5) 0.3636(13) 0.023(2) Uiso 1 1 d . . .
O2 O -0.5390(9) -0.5128(6) 0.0856(14) 0.031(3) Uiso 1 1 d . . .
O3 O -0.4683(8) -0.4798(5) -0.1399(14) 0.024(2) Uiso 1 1 d . . .
O4 O -0.0170(8) -0.5367(5) 0.3667(14) 0.025(3) Uiso 1 1 d . . .
O5 O -0.2045(8) -0.5107(5) 0.0862(12) 0.019(3) Uiso 1 1 d . . .
O6 O -0.3742(7) -0.4736(5) 0.0743(12) 0.019(2) Uiso 1 1 d . . .
O7 O 0.0027(9) -0.4946(7) 0.6041(14) 0.028(3) Uiso 1 1 d . . .
O8 O -0.2697(8) -0.4675(5) -0.1302(13) 0.023(2) Uiso 1 1 d . . .
O9 O -0.5034(10) -0.3942(7) 0.0368(14) 0.035(3) Uiso 1 1 d . . .
O10 O -0.2613(8) -0.4905(6) 0.6058(13) 0.024(3) Uiso 1 1 d . . .
O11 O -0.2996(8) -0.5963(6) 0.4881(14) 0.027(3) Uiso 1 1 d . . .
O13 O -0.1300(8) -0.5724(6) 0.5507(13) 0.028(3) Uiso 1 1 d . . .
O15 O -0.7337(9) -0.3282(7) 0.2183(15) 0.037(3) Uiso 1 1 d . . .
O12 O -0.2433(10) -0.3921(7) 0.0641(15) 0.039(3) Uiso 1 1 d . . .
O14 O 0.0338(9) -0.6124(7) 0.5623(14) 0.034(3) Uiso 1 1 d . . .
O16 O -0.7418(10) -0.2050(7) 0.2354(15) 0.041(3) Uiso 1 1 d . . .
O17 O -0.6683(12) -0.2700(8) 0.4077(17) 0.051(4) Uiso 1 1 d . . .
O18 O -0.8398(12) -0.2790(8) 0.3882(18) 0.058(4) Uiso 1 1 d . . .
O19 O -0.5458(12) -0.1926(8) 0.2904(18) 0.056(4) Uiso 1 1 d . . .
O20 O -0.5346(11) -0.3124(8) 0.2476(17) 0.052(4) Uiso 1 1 d . . .
O21 O -0.5001(15) -0.2758(10) 0.484(2) 0.077(6) Uiso 1 1 d . . .

loop_
_atom_site_aniso_label
_atom_site_aniso_U_11
_atom_site_aniso_U_22
_atom_site_aniso_U_33
_atom_site_aniso_U_23
_atom_site_aniso_U_13
_atom_site_aniso_U_12
Cs1 0.0270(6) 0.0323(6) 0.0390(8) -0.0042(6) -0.0046(6) 0.0019(5)
Cs2 0.0340(6) 0.0232(5) 0.0176(5) -0.0001(5) 0.0027(6) 0.0001(4)
Cs3 0.0357(6) 0.0332(6) 0.0258(7) 0.0023(5) 0.0010(6) -0.0030(5)
Cs4 0.0447(7) 0.0276(6) 0.0149(5) -0.0033(6) 0.0028(7) 0.0007(5)
Cs5 0.0363(7) 0.0483(8) 0.0309(7) -0.0009(6) -0.0037(7) 0.0025(6)
Cu1 0.0140(9) 0.0247(10) 0.0077(9) -0.0035(8) -0.0005(8) -0.0010(8)
Cu2 0.0156(9) 0.0271(11) 0.0078(9) 0.0030(8) 0.0011(9) 0.0018(8)
Cu3 0.0211(11) 0.0224(11) 0.0235(12) -0.0008(9) -0.0019(9) 0.0014(9)
Cu4 0.0194(11) 0.0221(10) 0.0224(12) 0.0033(9) -0.0006(9) -0.0004(9)
Cu5 0.0590(18) 0.0305(13) 0.0208(13) 0.0016(10) 0.0072(12) -0.0002(11)
Cl1 0.056(3) 0.025(2) 0.036(3) -0.006(2) -0.003(2) -0.003(2)
Cl2 0.045(3) 0.026(2) 0.032(3) 0.001(2) 0.000(2) -0.001(2)
Cl3 0.031(2) 0.023(2) 0.019(2) 0.0036(16) -0.0036(17) 0.0002(18)
P1 0.0095(19) 0.030(2) 0.015(2) 0.0087(19) 0.0004(16) -0.0020(16)
P2 0.016(2) 0.016(2) 0.013(2) -0.0080(16) -0.0024(17) 0.0001(16)
P3 0.0137(19) 0.022(2) 0.011(2) -0.0025(18) -0.0018(16) -0.0008(17)
P4 0.018(2) 0.021(2) 0.006(2) 0.0064(17) 0.0017(16) -0.0033(16)
P5 0.068(4) 0.035(3) 0.041(3) -0.004(3) -0.039(3) 0.000(3)
P6 0.071(4) 0.036(3) 0.027(3) -0.011(2) 0.023(3) -0.012(3)

loop_
_atom_type_symbol
_atom_type_description
_atom_type_scat_dispersion_real
_atom_type_scat_dispersion_imag
_atom_type_scat_source
O O 0.0106 0.0060 'International Tables Vol C Tables 4.2.6.8 and 6.1.1.4'
P P 0.1023 0.0942 'International Tables Vol C Tables 4.2.6.8 and 6.1.1.4'
Cl Cl 0.1484 0.1585 'International Tables Vol C Tables 4.2.6.8 and 6.1.1.4'
Cu Cu 0.3201 1.2651 'International Tables Vol C Tables 4.2.6.8 and 6.1.1.4'
Cs Cs -0.3680 2.1192 'International Tables Vol C Tables 4.2.6.8 and 6.1.1.4'

loop_
_geom_angle_atom_site_label_1
_geom_angle_atom_site_label_2
_geom_angle_atom_site_label_3
_geom_angle
_geom_angle_site_symmetry_1
_geom_angle_site_symmetry_3
_geom_angle_publ_flag
O4 Cs1 O8 79.2(3) 2_544 . ?
O4 Cs1 O7 50.0(3) 2_544 1_554 ?
O8 Cs1 O7 93.1(3) . 1_554 ?
O4 Cs1 O10 95.9(3) 2_544 1_554 ?
O8 Cs1 O10 48.7(3) . 1_554 ?
O7 Cs1 O10 69.8(3) 1_554 1_554 ?
O4 Cs1 Cl3 96.4(2) 2_544 3_545 ?
O8 Cs1 Cl3 96.2(2) . 3_545 ?
O7 Cs1 Cl3 142.5(3) 1_554 3_545 ?
O10 Cs1 Cl3 139.3(2) 1_554 3_545 ?
O4 Cs1 Cl2 141.3(2) 2_544 . ?
O8 Cs1 Cl2 62.8(2) . . ?
O7 Cs1 Cl2 134.6(3) 1_554 . ?
O10 Cs1 Cl2 65.5(2) 1_554 . ?
Cl3 Cs1 Cl2 81.08(11) 3_545 . ?
O4 Cs1 O14 43.5(3) 2_544 2_544 ?
O8 Cs1 O14 73.6(3) . 2_544 ?
O7 Cs1 O14 93.5(3) 1_554 2_544 ?
O10 Cs1 O14 116.9(3) 1_554 2_544 ?
Cl3 Cs1 O14 55.1(2) 3_545 2_544 ?
Cl2 Cs1 O14 113.0(2) . 2_544 ?
O4 Cs1 Cl1 59.9(2) 2_544 3_545 ?
O8 Cs1 Cl1 138.7(2) . 3_545 ?
O7 Cs1 Cl1 65.8(3) 1_554 3_545 ?
O10 Cs1 Cl1 135.1(2) 1_554 3_545 ?
Cl3 Cs1 Cl1 83.89(11) 3_545 3_545 ?
Cl2 Cs1 Cl1 155.30(11) . 3_545 ?
O14 Cs1 Cl1 72.9(2) 2_544 3_545 ?
O4 Cs1 P3 21.3(3) 2_544 2_544 ?
O8 Cs1 P3 74.1(2) . 2_544 ?
O7 Cs1 P3 71.4(3) 1_554 2_544 ?
O10 Cs1 P3 106.0(2) 1_554 2_544 ?
Cl3 Cs1 P3 76.48(10) 3_545 2_544 ?
Cl2 Cs1 P3 128.35(11) . 2_544 ?
O14 Cs1 P3 22.2(2) 2_544 2_544 ?
Cl1 Cs1 P3 65.81(10) 3_545 2_544 ?
O4 Cs1 Cu2 28.3(2) 2_544 2_544 ?
O8 Cs1 Cu2 100.15(19) . 2_544 ?
O7 Cs1 Cu2 29.8(2) 1_554 2_544 ?
O10 Cs1 Cu2 95.7(2) 1_554 2_544 ?
Cl3 Cs1 Cu2 112.73(8) 3_545 2_544 ?
Cl2 Cs1 Cu2 160.00(8) . 2_544 ?
O14 Cs1 Cu2 68.3(2) 2_544 2_544 ?
Cl1 Cs1 Cu2 44.57(8) 3_545 2_544 ?
P3 Cs1 Cu2 47.78(7) 2_544 2_544 ?
O4 Cs1 P2 71.9(2) 2_544 . ?
O8 Cs1 P2 19.9(2) . . ?
O7 Cs1 P2 101.0(3) 1_554 . ?
O10 Cs1 P2 68.6(2) 1_554 . ?
Cl3 Cs1 P2 78.77(10) 3_545 . ?
Cl2 Cs1 P2 69.70(10) . . ?
O14 Cs1 P2 55.3(2) 2_544 . ?
Cl1 Cs1 P2 126.13(10) 3_545 . ?
P3 Cs1 P2 60.64(9) 2_544 . ?
Cu2 Cs1 P2 97.95(7) 2_544 . ?
O4 Cs1 Cu1 101.2(2) 2_544 . ?
O8 Cs1 Cu1 28.4(2) . . ?
O7 Cs1 Cu1 93.7(2) 1_554 . ?
O10 Cs1 Cu1 28.2(2) 1_554 . ?
Cl3 Cs1 Cu1 111.18(8) 3_545 . ?
Cl2 Cs1 Cu1 46.64(8) . . ?
O14 Cs1 Cu1 101.9(2) 2_544 . ?
Cl1 Cs1 Cu1 157.95(8) 3_545 . ?
P3 Cs1 Cu1 101.09(7) 2_544 . ?
Cu2 Cs1 Cu1 113.41(5) 2_544 . ?
P2 Cs1 Cu1 46.99(6) . . ?
O20 Cs2 O16 83.8(4) 1_554 3_544 ?
O20 Cs2 O2 107.4(4) 1_554 2_444 ?
O16 Cs2 O2 155.2(4) 3_544 2_444 ?
O20 Cs2 O6 88.7(4) 1_554 1_554 ?
O16 Cs2 O6 89.9(3) 3_544 1_554 ?
O2 Cs2 O6 111.9(3) 2_444 1_554 ?
O20 Cs2 O1 161.0(4) 1_554 1_554 ?
O16 Cs2 O1 93.7(3) 3_544 1_554 ?
O2 Cs2 O1 82.5(3) 2_444 1_554 ?
O6 Cs2 O1 72.4(3) 1_554 1_554 ?
O20 Cs2 O3 87.3(4) 1_554 2_444 ?
O16 Cs2 O3 158.5(4) 3_544 2_444 ?
O2 Cs2 O3 46.2(3) 2_444 2_444 ?
O6 Cs2 O3 70.2(3) 1_554 2_444 ?
O1 Cs2 O3 88.3(3) 1_554 2_444 ?
O20 Cs2 O21 45.4(5) 1_554 1_554 ?
O16 Cs2 O21 85.6(5) 3_544 1_554 ?
O2 Cs2 O21 87.1(4) 2_444 1_554 ?
O6 Cs2 O21 134.0(4) 1_554 1_554 ?
O1 Cs2 O21 153.4(4) 1_554 1_554 ?
O3 Cs2 O21 102.0(4) 2_444 1_554 ?
O20 Cs2 O12 94.1(4) 1_554 1_554 ?
O16 Cs2 O12 47.2(4) 3_544 1_554 ?
O2 Cs2 O12 148.4(3) 2_444 1_554 ?
O6 Cs2 O12 44.3(3) 1_554 1_554 ?
O1 Cs2 O12 70.9(3) 1_554 1_554 ?
O3 Cs2 O12 114.4(3) 2_444 1_554 ?
O21 Cs2 O12 124.1(5) 1_554 1_554 ?
O20 Cs2 O10 152.9(4) 1_554 1_554 ?
O16 Cs2 O10 111.9(3) 3_544 1_554 ?
O2 Cs2 O10 49.9(3) 2_444 1_554 ?
O6 Cs2 O10 112.3(3) 1_554 1_554 ?
O1 Cs2 O10 44.4(3) 1_554 1_554 ?
O3 Cs2 O10 84.2(3) 2_444 1_554 ?
O21 Cs2 O10 111.7(4) 1_554 1_554 ?
O12 Cs2 O10 112.8(3) 1_554 1_554 ?
O20 Cs2 O9 46.8(4) 1_554 1_554 ?
O16 Cs2 O9 86.7(3) 3_544 1_554 ?
O2 Cs2 O9 117.2(3) 2_444 1_554 ?
O6 Cs2 O9 41.9(3) 1_554 1_554 ?
O1 Cs2 O9 114.3(3) 1_554 1_554 ?
O3 Cs2 O9 73.0(3) 2_444 1_554 ?
O21 Cs2 O9 92.2(4) 1_554 1_554 ?
O12 Cs2 O9 62.5(3) 1_554 1_554 ?
O10 Cs2 O9 150.1(3) 1_554 1_554 ?
O20 Cs2 Cl2 96.5(3) 1_554 . ?
O16 Cs2 Cl2 94.4(3) 3_544 . ?
O2 Cs2 Cl2 62.9(2) 2_444 . ?
O6 Cs2 Cl2 173.6(2) 1_554 . ?
O1 Cs2 Cl2 102.5(2) 1_554 . ?
O3 Cs2 Cl2 106.1(2) 2_444 . ?
O21 Cs2 Cl2 51.3(4) 1_554 . ?
O12 Cs2 Cl2 138.5(3) 1_554 . ?
O10 Cs2 Cl2 61.6(2) 1_554 . ?
O9 Cs2 Cl2 143.0(2) 1_554 . ?
O20 Cs2 O18 62.7(4) 1_554 3_544 ?
O16 Cs2 O18 42.4(4) 3_544 3_544 ?
O2 Cs2 O18 122.9(4) 2_444 3_544 ?
O6 Cs2 O18 123.2(3) 1_554 3_544 ?
O1 Cs2 O18 126.0(3) 1_554 3_544 ?
O3 Cs2 O18 144.8(3) 2_444 3_544 ?
O21 Cs2 O18 44.0(5) 1_554 3_544 ?
O12 Cs2 O18 87.4(4) 1_554 3_544 ?
O10 Cs2 O18 113.7(3) 1_554 3_544 ?
O9 Cs2 O18 95.9(3) 1_554 3_544 ?
Cl2 Cs2 O18 62.9(3) . 3_544 ?
O11 Cs3 O6 100.4(3) 4_454 4_454 ?
O11 Cs3 O3 72.9(3) 4_454 3_545 ?
O6 Cs3 O3 67.9(3) 4_454 3_545 ?
O11 Cs3 O2 116.6(3) 4_454 4_454 ?
O6 Cs3 O2 43.2(3) 4_454 4_454 ?
O3 Cs3 O2 48.0(3) 3_545 4_454 ?
O11 Cs3 O21 149.2(4) 4_454 3_544 ?
O6 Cs3 O21 109.6(4) 4_454 3_544 ?
O3 Cs3 O21 112.0(4) 3_545 3_544 ?
O2 Cs3 O21 82.8(4) 4_454 3_544 ?
O11 Cs3 Cl1 71.3(2) 4_454 . ?
O6 Cs3 Cl1 99.4(2) 4_454 . ?
O3 Cs3 Cl1 138.8(2) 3_545 . ?
O2 Cs3 Cl1 141.6(2) 4_454 . ?
O21 Cs3 Cl1 109.2(4) 3_544 . ?
O11 Cs3 Cl3 59.4(2) 4_454 3_545 ?
O6 Cs3 Cl3 159.4(2) 4_454 3_545 ?
O3 Cs3 Cl3 99.6(2) 3_545 3_545 ?
O2 Cs3 Cl3 138.8(2) 4_454 3_545 ?
O21 Cs3 Cl3 90.0(4) 3_544 3_545 ?
Cl1 Cs3 Cl3 78.99(11) . 3_545 ?
O11 Cs3 O5 85.7(3) 4_454 4_454 ?
O6 Cs3 O5 42.4(3) 4_454 4_454 ?
O3 Cs3 O5 100.8(3) 3_545 4_454 ?
O2 Cs3 O5 85.2(3) 4_454 4_454 ?
O21 Cs3 O5 121.3(4) 3_544 4_454 ?
Cl1 Cs3 O5 57.06(19) . 4_454 ?
Cl3 Cs3 O5 131.45(19) 3_545 4_454 ?
O11 Cs3 Cl2 114.9(2) 4_454 3_545 ?
O6 Cs3 Cl2 104.8(2) 4_454 3_545 ?
O3 Cs3 Cl2 63.6(2) 3_545 3_545 ?
O2 Cs3 Cl2 61.7(2) 4_454 3_545 ?
O21 Cs3 Cl2 51.2(4) 3_544 3_545 ?
Cl1 Cs3 Cl2 152.96(11) . 3_545 ?
Cl3 Cs3 Cl2 82.31(11) 3_545 3_545 ?
O5 Cs3 Cl2 146.0(2) 4_454 3_545 ?
O11 Cs3 O9 48.1(3) 4_454 3_545 ?
O6 Cs3 O9 106.1(3) 4_454 3_545 ?
O3 Cs3 O9 41.8(3) 3_545 3_545 ?
O2 Cs3 O9 88.0(3) 4_454 3_545 ?
O21 Cs3 O9 114.3(4) 3_544 3_545 ?
Cl1 Cs3 O9 116.9(2) . 3_545 ?
Cl3 Cs3 O9 58.3(2) 3_545 3_545 ?
O5 Cs3 O9 122.4(3) 4_454 3_545 ?
Cl2 Cs3 O9 67.4(2) 3_545 3_545 ?
O11 Cs3 O1 42.4(3) 4_454 4_454 ?
O6 Cs3 O1 63.8(3) 4_454 4_454 ?
O3 Cs3 O1 79.0(3) 3_545 4_454 ?
O2 Cs3 O1 98.4(3) 4_454 4_454 ?
O21 Cs3 O1 164.8(4) 3_544 4_454 ?
Cl1 Cs3 O1 60.84(18) . 4_454 ?
Cl3 Cs3 O1 98.6(2) 3_545 4_454 ?
O5 Cs3 O1 44.2(3) 4_454 4_454 ?
Cl2 Cs3 O1 142.13(19) 3_545 4_454 ?
O9 Cs3 O1 80.9(3) 3_545 4_454 ?
O11 Cs3 O17 138.0(3) 4_454 3_544 ?
O6 Cs3 O17 103.8(3) 4_454 3_544 ?
O3 Cs3 O17 148.6(3) 3_545 3_544 ?
O2 Cs3 O17 104.5(3) 4_454 3_544 ?
O21 Cs3 O17 40.1(4) 3_544 3_544 ?
Cl1 Cs3 O17 71.2(3) . 3_544 ?
Cl3 Cs3 O17 95.2(3) 3_545 3_544 ?
O5 Cs3 O17 89.6(3) 4_454 3_544 ?
Cl2 Cs3 O17 91.3(3) 3_545 3_544 ?
O9 Cs3 O17 146.8(3) 3_545 3_544 ?
O1 Cs3 O17 126.0(3) 4_454 3_544 ?
O18 Cs4 O5 107.8(4) 2_444 . ?
O18 Cs4 O13 99.4(4) 2_444 1_554 ?
O5 Cs4 O13 130.5(3) . 1_554 ?
O18 Cs4 O4 157.9(4) 2_444 2_544 ?
O5 Cs4 O4 79.6(3) . 2_544 ?
O13 Cs4 O4 90.4(4) 1_554 2_544 ?
O18 Cs4 O15 47.9(4) 2_444 2_444 ?
O5 Cs4 O15 107.8(3) . 2_444 ?
O13 Cs4 O15 63.1(3) 1_554 2_444 ?
O4 Cs4 O15 150.9(4) 2_544 2_444 ?
O18 Cs4 O19 61.5(5) 2_444 4_444 ?
O5 Cs4 O19 144.3(4) . 4_444 ?
O13 Cs4 O19 85.1(4) 1_554 4_444 ?
O4 Cs4 O19 100.1(4) 2_544 4_444 ?
O15 Cs4 O19 89.8(4) 2_444 4_444 ?
O18 Cs4 O7 121.3(4) 2_444 2_544 ?
O5 Cs4 O7 53.1(3) . 2_544 ?
O13 Cs4 O7 136.8(3) 1_554 2_544 ?
O4 Cs4 O7 46.4(3) 2_544 2_544 ?
O15 Cs4 O7 157.6(4) 2_444 2_544 ?
O19 Cs4 O7 101.0(4) 4_444 2_544 ?
O18 Cs4 O8 122.4(4) 2_444 . ?
O5 Cs4 O8 46.0(3) . . ?
O13 Cs4 O8 84.5(3) 1_554 . ?
O4 Cs4 O8 77.9(3) 2_544 . ?
O15 Cs4 O8 87.3(3) 2_444 . ?
O19 Cs4 O8 169.4(4) 4_444 . ?
O7 Cs4 O8 85.2(3) 2_544 . ?
O18 Cs4 O7 134.2(4) 2_444 1_554 ?
O5 Cs4 O7 117.3(3) . 1_554 ?
O13 Cs4 O7 44.2(3) 1_554 1_554 ?
O4 Cs4 O7 47.5(3) 2_544 1_554 ?
O15 Cs4 O7 107.3(3) 2_444 1_554 ?
O19 Cs4 O7 84.8(4) 4_444 1_554 ?
O7 Cs4 O7 93.33(3) 2_544 1_554 ?
O8 Cs4 O7 86.4(3) . 1_554 ?
O18 Cs4 O14 94.2(4) 2_444 1_554 ?
O5 Cs4 O14 158.0(3) . 1_554 ?
O13 Cs4 O14 42.1(3) 1_554 1_554 ?
O4 Cs4 O14 79.9(3) 2_544 1_554 ?
O15 Cs4 O14 86.9(3) 2_444 1_554 ?
O19 Cs4 O14 48.4(4) 4_444 1_554 ?
O7 Cs4 O14 115.0(3) 2_544 1_554 ?
O8 Cs4 O14 121.2(3) . 1_554 ?
O7 Cs4 O14 41.1(3) 1_554 1_554 ?
O18 Cs4 P6 24.1(4) 2_444 2_444 ?
O5 Cs4 P6 105.8(2) . 2_444 ?
O13 Cs4 P6 83.4(3) 1_554 2_444 ?
O4 Cs4 P6 173.5(3) 2_544 2_444 ?
O15 Cs4 P6 24.4(3) 2_444 2_444 ?
O19 Cs4 P6 77.7(3) 4_444 2_444 ?
O7 Cs4 P6 139.8(3) 2_544 2_444 ?
O8 Cs4 P6 103.1(2) . 2_444 ?
O7 Cs4 P6 126.0(2) 1_554 2_444 ?
O14 Cs4 P6 94.3(2) 1_554 2_444 ?
O18 Cs4 P3 110.8(4) 2_444 1_554 ?
O5 Cs4 P3 137.8(2) . 1_554 ?
O13 Cs4 P3 26.2(2) 1_554 1_554 ?
O4 Cs4 P3 71.1(3) 2_544 1_554 ?
O15 Cs4 P3 86.4(3) 2_444 1_554 ?
O19 Cs4 P3 72.2(3) 4_444 1_554 ?
O7 Cs4 P3 115.5(3) 2_544 1_554 ?
O8 Cs4 P3 97.4(2) . 1_554 ?
O7 Cs4 P3 24.1(2) 1_554 1_554 ?
O14 Cs4 P3 23.8(2) 1_554 1_554 ?
P6 Cs4 P3 102.45(12) 2_444 1_554 ?
O16 Cs5 O15 45.5(3) 3_545 3_545 ?
O16 Cs5 O9 88.9(3) 3_545 . ?
O15 Cs5 O9 130.7(3) 3_545 . ?
O16 Cs5 O20 76.6(4) 3_545 . ?
O15 Cs5 O20 96.8(4) 3_545 . ?
O9 Cs5 O20 46.2(4) . . ?
O16 Cs5 Cl3 136.5(3) 3_545 . ?
O15 Cs5 Cl3 135.4(2) 3_545 . ?
O9 Cs5 Cl3 61.4(2) . . ?
O20 Cs5 Cl3 59.9(3) . . ?
O16 Cs5 Cl2 116.3(3) 3_545 . ?
O15 Cs5 Cl2 138.1(2) 3_545 . ?
O9 Cs5 Cl2 71.3(3) . . ?
O20 Cs5 Cl2 116.8(3) . . ?
Cl3 Cs5 Cl2 85.30(11) . . ?
O16 Cs5 Cl1 136.7(3) 3_545 . ?
O15 Cs5 Cl1 104.3(3) 3_545 . ?
O9 Cs5 Cl1 124.5(3) . . ?
O20 Cs5 Cl1 145.9(3) . . ?
Cl3 Cs5 Cl1 86.55(11) . . ?
Cl2 Cs5 Cl1 61.33(11) . . ?
O16 Cs5 O14 119.0(3) 3_545 4_454 ?
O15 Cs5 O14 83.9(3) 3_545 4_454 ?
O9 Cs5 O14 111.9(3) . 4_454 ?
O20 Cs5 O14 79.4(3) . 4_454 ?
Cl3 Cs5 O14 56.3(2) . 4_454 ?
Cl2 Cs5 O14 124.6(2) . 4_454 ?
Cl1 Cs5 O14 76.6(2) . 4_454 ?
O16 Cs5 O12 45.2(3) 3_545 . ?
O15 Cs5 O12 86.8(3) 3_545 . ?
O9 Cs5 O12 62.8(3) . . ?
O20 Cs5 O12 85.0(4) . . ?
Cl3 Cs5 O12 124.0(2) . . ?
Cl2 Cs5 O12 72.8(3) . . ?
Cl1 Cs5 O12 122.2(3) . . ?
O14 Cs5 O12 160.7(3) 4_454 . ?
O16 Cs5 P6 25.4(3) 3_545 3_545 ?
O15 Cs5 P6 24.5(3) 3_545 3_545 ?
O9 Cs5 P6 106.2(3) . 3_545 ?
O20 Cs5 P6 77.4(3) . 3_545 ?
Cl3 Cs5 P6 130.77(13) . 3_545 ?
Cl2 Cs5 P6 139.05(13) . 3_545 ?
Cl1 Cs5 P6 128.26(13) . 3_545 ?
O14 Cs5 P6 94.9(2) 4_454 3_545 ?
O12 Cs5 P6 70.5(3) . 3_545 ?
O16 Cs5 Cl3 59.5(3) 3_545 3_545 ?
O15 Cs5 Cl3 58.9(2) 3_545 3_545 ?
O9 Cs5 Cl3 120.1(2) . 3_545 ?
O20 Cs5 Cl3 135.4(3) . 3_545 ?
Cl3 Cs5 Cl3 162.42(14) . 3_545 ?
Cl2 Cs5 Cl3 79.25(10) . 3_545 ?
Cl1 Cs5 Cl3 78.72(11) . 3_545 ?
O14 Cs5 Cl3 127.7(2) 4_454 3_545 ?
O12 Cs5 Cl3 59.0(2) . 3_545 ?
P6 Cs5 Cl3 66.70(12) 3_545 3_545 ?
O16 Cs5 O13 99.9(3) 3_545 4_454 ?
O15 Cs5 O13 54.8(3) 3_545 4_454 ?
O9 Cs5 O13 150.3(3) . 4_454 ?
O20 Cs5 O13 108.1(3) . 4_454 ?
Cl3 Cs5 O13 94.3(2) . 4_454 ?
Cl2 Cs5 O13 127.0(2) . 4_454 ?
Cl1 Cs5 O13 65.7(2) . 4_454 ?
O14 Cs5 O13 39.4(3) 4_454 4_454 ?
O12 Cs5 O13 140.0(3) . 4_454 ?
P6 Cs5 O13 75.7(2) 3_545 4_454 ?
Cl3 Cs5 O13 88.37(19) 3_545 4_454 ?
O3 Cu1 O10 174.2(5) . 1_554 ?
O3 Cu1 O8 92.5(5) . . ?
O10 Cu1 O8 86.4(5) 1_554 . ?
O3 Cu1 O2 89.1(5) . 2_444 ?
O10 Cu1 O2 92.4(5) 1_554 2_444 ?
O8 Cu1 O2 175.6(5) . 2_444 ?
O3 Cu1 Cs1 130.5(3) . . ?
O10 Cu1 Cs1 52.3(4) 1_554 . ?
O8 Cu1 Cs1 51.3(3) . . ?
O2 Cu1 Cs1 125.0(4) 2_444 . ?
O3 Cu1 Cs2 126.0(4) . . ?
O10 Cu1 Cs2 58.5(4) 1_554 . ?
O8 Cu1 Cs2 127.5(3) . . ?
O2 Cu1 Cs2 48.7(4) 2_444 . ?
Cs1 Cu1 Cs2 76.25(4) . . ?
O3 Cu1 Cs3 53.2(3) . 3_445 ?
O10 Cu1 Cs3 131.6(4) 1_554 3_445 ?
O8 Cu1 Cs3 124.7(3) . 3_445 ?
O2 Cu1 Cs3 53.6(4) 2_444 3_445 ?
Cs1 Cu1 Cs3 115.96(5) . 3_445 ?
Cs2 Cu1 Cs3 73.23(4) . 3_445 ?
O3 Cu1 Cs4 115.0(4) . . ?
O10 Cu1 Cs4 60.5(4) 1_554 . ?
O8 Cu1 Cs4 45.1(3) . . ?
O2 Cu1 Cs4 137.3(4) 2_444 . ?
Cs1 Cu1 Cs4 65.87(3) . . ?
Cs2 Cu1 Cs4 118.98(5) . . ?
Cs3 Cu1 Cs4 166.93(6) 3_445 . ?
O1 Cu2 O5 90.8(5) . . ?
O1 Cu2 O4 92.4(5) . . ?
O5 Cu2 O4 173.3(5) . . ?
O1 Cu2 O7 164.5(5) . 2_544 ?
O5 Cu2 O7 92.5(5) . 2_544 ?
O4 Cu2 O7 86.0(5) . 2_544 ?
O1 Cu2 Cs4 133.7(4) . . ?
O5 Cu2 Cs4 49.1(3) . . ?
O4 Cu2 Cs4 125.4(4) . . ?
O7 Cu2 Cs4 57.0(4) 2_544 . ?
O1 Cu2 Cs4 106.1(3) . 2_545 ?
O5 Cu2 Cs4 135.5(3) . 2_545 ?
O4 Cu2 Cs4 48.9(3) . 2_545 ?
O7 Cu2 Cs4 61.7(4) 2_544 2_545 ?
Cs4 Cu2 Cs4 118.65(5) . 2_545 ?
O1 Cu2 Cs1 134.1(4) . 2_545 ?
O5 Cu2 Cs1 124.8(3) . 2_545 ?
O4 Cu2 Cs1 49.5(4) . 2_545 ?
O7 Cu2 Cs1 53.6(4) 2_544 2_545 ?
Cs4 Cu2 Cs1 75.88(4) . 2_545 ?
Cs4 Cu2 Cs1 70.19(4) 2_545 2_545 ?
O1 Cu2 Cs3 58.4(3) . 4_445 ?
O5 Cu2 Cs3 54.1(3) . 4_445 ?
O4 Cu2 Cs3 123.4(3) . 4_445 ?
O7 Cu2 Cs3 134.2(4) 2_544 4_445 ?
Cs4 Cu2 Cs3 77.29(4) . 4_445 ?
Cs4 Cu2 Cs3 164.06(6) 2_545 4_445 ?
Cs1 Cu2 Cs3 116.91(5) 2_545 4_445 ?
O11 Cu3 O9 91.1(5) 2_444 . ?
O11 Cu3 O20 171.3(6) 2_444 . ?
O9 Cu3 O20 86.3(6) . . ?
O11 Cu3 O15 90.0(5) 2_444 . ?
O9 Cu3 O15 164.9(6) . . ?
O20 Cu3 O15 90.4(6) . . ?
O11 Cu3 Cl3 92.0(4) 2_444 . ?
O9 Cu3 Cl3 99.4(4) . . ?
O20 Cu3 Cl3 96.7(5) . . ?
O15 Cu3 Cl3 95.6(4) . . ?
O11 Cu3 Cs3 47.7(4) 2_444 3_445 ?
O9 Cu3 Cs3 65.1(4) . 3_445 ?
O20 Cu3 Cs3 137.0(5) . 3_445 ?
O15 Cu3 Cs3 125.1(4) . 3_445 ?
Cl3 Cu3 Cs3 60.28(11) . 3_445 ?
O11 Cu3 Cs5 126.5(4) 2_444 . ?
O9 Cu3 Cs5 57.4(4) . . ?
O20 Cu3 Cs5 58.4(5) . . ?
O15 Cu3 Cs5 131.8(4) . . ?
Cl3 Cu3 Cs5 57.81(11) . . ?
Cs3 Cu3 Cs5 78.95(5) 3_445 . ?
O11 Cu3 Cs2 132.6(4) 2_444 1_556 ?
O9 Cu3 Cs2 56.4(4) . 1_556 ?
O20 Cu3 Cs2 39.9(5) . 1_556 ?
O15 Cu3 Cs2 113.1(4) . 1_556 ?
Cl3 Cu3 Cs2 123.83(12) . 1_556 ?
Cs3 Cu3 Cs2 121.33(6) 3_445 1_556 ?
Cs5 Cu3 Cs2 67.34(4) . 1_556 ?
O11 Cu3 Cs5 67.9(4) 2_444 3_445 ?
O9 Cu3 Cs5 144.9(4) . 3_445 ?
O20 Cu3 Cs5 118.4(5) . 3_445 ?
O15 Cu3 Cs5 48.2(4) . 3_445 ?
Cl3 Cu3 Cs5 55.89(11) . 3_445 ?
Cs3 Cu3 Cs5 80.23(5) 3_445 3_445 ?
Cs5 Cu3 Cs5 112.34(5) . 3_445 ?
Cs2 Cu3 Cs5 156.49(7) 1_556 3_445 ?
O14 Cu4 O16 175.0(6) 4_454 . ?
O14 Cu4 O12 96.4(6) 4_454 3_445 ?
O16 Cu4 O12 82.7(6) . 3_445 ?
O14 Cu4 O19 89.5(6) 4_454 . ?
O16 Cu4 O19 89.4(6) . . ?
O12 Cu4 O19 155.7(7) 3_445 . ?
O14 Cu4 Cl3 91.6(4) 4_454 . ?
O16 Cu4 Cl3 93.4(5) . . ?
O12 Cu4 Cl3 97.8(4) 3_445 . ?
O19 Cu4 Cl3 105.6(5) . . ?
O14 Cu4 Cs2 130.4(4) 4_454 3_446 ?
O16 Cu4 Cs2 45.3(4) . 3_446 ?
O12 Cu4 Cs2 55.2(4) 3_445 3_446 ?
O19 Cu4 Cs2 103.6(5) . 3_446 ?
Cl3 Cu4 Cs2 128.28(12) . 3_446 ?
O14 Cu4 Cs5 135.9(4) 4_454 3_445 ?
O16 Cu4 Cs5 47.6(4) . 3_445 ?
O12 Cu4 Cs5 59.7(4) 3_445 3_445 ?
O19 Cu4 Cs5 128.2(5) . 3_445 ?
Cl3 Cu4 Cs5 59.66(11) . 3_445 ?
Cs2 Cu4 Cs5 68.69(4) 3_446 3_445 ?
O14 Cu4 Cs5 57.2(4) 4_454 . ?
O16 Cu4 Cs5 126.4(4) . . ?
O12 Cu4 Cs5 137.3(4) 3_445 . ?
O19 Cu4 Cs5 64.7(5) . . ?
Cl3 Cu4 Cs5 55.17(10) . . ?
Cs2 Cu4 Cs5 167.34(7) 3_446 . ?
Cs5 Cu4 Cs5 113.88(5) 3_445 . ?
O14 Cu4 Cs1 58.6(4) 4_454 3_445 ?
O16 Cu4 Cs1 124.8(4) . 3_445 ?
O12 Cu4 Cs1 63.7(4) 3_445 3_445 ?
O19 Cu4 Cs1 137.2(5) . 3_445 ?
Cl3 Cu4 Cs1 53.44(10) . 3_445 ?
Cs2 Cu4 Cs1 118.60(5) 3_446 3_445 ?
Cs5 Cu4 Cs1 77.29(5) 3_445 3_445 ?
Cs5 Cu4 Cs1 73.69(5) . 3_445 ?
O14 Cu4 Cs4 54.7(4) 4_454 4_455 ?
O16 Cu4 Cs4 122.1(4) . 4_455 ?
O12 Cu4 Cs4 125.7(4) 3_445 4_455 ?
O19 Cu4 Cs4 42.7(5) . 4_455 ?
Cl3 Cu4 Cs4 124.24(11) . 4_455 ?
Cs2 Cu4 Cs4 106.16(5) 3_446 4_455 ?
Cs5 Cu4 Cs4 169.38(7) 3_445 4_455 ?
Cs5 Cu4 Cs4 69.07(4) . 4_455 ?
Cs1 Cu4 Cs4 113.14(5) 3_445 4_455 ?
O18 Cu5 O21 88.1(9) 3_544 1_554 ?
O18 Cu5 Cl1 107.0(5) 3_544 . ?
O21 Cu5 Cl1 126.4(6) 1_554 . ?
O18 Cu5 Cl2 136.0(5) 3_544 . ?
O21 Cu5 Cl2 93.9(7) 1_554 . ?
Cl1 Cu5 Cl2 106.8(2) . . ?
O18 Cu5 Cs2 73.3(5) 3_544 . ?
O21 Cu5 Cs2 62.3(6) 1_554 . ?
Cl1 Cu5 Cs2 171.22(18) . . ?
Cl2 Cu5 Cs2 69.00(14) . . ?
O18 Cu5 Cs4 45.5(5) 3_544 4_454 ?
O21 Cu5 Cs4 91.2(7) 1_554 4_454 ?
Cl1 Cu5 Cs4 68.93(15) . 4_454 ?
Cl2 Cu5 Cs4 174.79(17) . 4_454 ?
Cs2 Cu5 Cs4 114.75(7) . 4_454 ?
O18 Cu5 Cs5 156.3(5) 3_544 . ?
O21 Cu5 Cs5 114.5(7) 1_554 . ?
Cl1 Cu5 Cs5 54.38(15) . . ?
Cl2 Cu5 Cs5 53.65(14) . . ?
Cs2 Cu5 Cs5 122.53(7) . . ?
Cs4 Cu5 Cs5 122.71(7) 4_454 . ?
O18 Cu5 Cs1 112.6(5) 3_544 3_445 ?
O21 Cu5 Cs1 70.1(6) 1_554 3_445 ?
Cl1 Cu5 Cs1 56.44(15) . 3_445 ?
Cl2 Cu5 Cs1 109.33(15) . 3_445 ?
Cs2 Cu5 Cs1 131.90(8) . 3_445 ?
Cs4 Cu5 Cs1 71.18(5) 4_454 3_445 ?
Cs5 Cu5 Cs1 71.55(5) . 3_445 ?
Cu5 Cl1 Cs5 94.72(17) . . ?
Cu5 Cl1 Cs3 106.65(19) . . ?
Cs5 Cl1 Cs3 99.96(13) . . ?
Cu5 Cl1 Cs1 93.51(17) . 3_445 ?
Cs5 Cl1 Cs1 90.17(12) . 3_445 ?
Cs3 Cl1 Cs1 156.44(14) . 3_445 ?
Cu5 Cl1 Cs4 77.08(16) . 4_454 ?
Cs5 Cl1 Cs4 168.11(16) . 4_454 ?
Cs3 Cl1 Cs4 90.71(12) . 4_454 ?
Cs1 Cl1 Cs4 81.87(11) 3_445 4_454 ?
Cu5 Cl2 Cs5 95.40(16) . . ?
Cu5 Cl2 Cs1 107.53(18) . . ?
Cs5 Cl2 Cs1 97.85(12) . . ?
Cu5 Cl2 Cs3 97.03(17) . 3_445 ?
Cs5 Cl2 Cs3 93.10(12) . 3_445 ?
Cs1 Cl2 Cs3 151.90(14) . 3_445 ?
Cu5 Cl2 Cs2 76.23(15) . . ?
Cs5 Cl2 Cs2 170.80(15) . . ?
Cs1 Cl2 Cs2 88.43(11) . . ?
Cs3 Cl2 Cs2 84.28(10) 3_445 . ?
Cu3 Cl3 Cu4 96.56(17) . . ?
Cu3 Cl3 Cs1 174.08(18) . 3_445 ?
Cu4 Cl3 Cs1 88.65(12) . 3_445 ?
Cu3 Cl3 Cs5 82.55(12) . . ?
Cu4 Cl3 Cs5 86.01(12) . . ?
Cs1 Cl3 Cs5 95.06(11) 3_445 . ?
Cu3 Cl3 Cs3 80.10(12) . 3_445 ?
Cu4 Cl3 Cs3 176.58(17) . 3_445 ?
Cs1 Cl3 Cs3 94.73(11) 3_445 3_445 ?
Cs5 Cl3 Cs3 94.24(11) . 3_445 ?
Cu3 Cl3 Cs5 87.21(13) . 3_445 ?
Cu4 Cl3 Cs5 80.98(12) . 3_445 ?
Cs1 Cl3 Cs5 96.40(11) 3_445 3_445 ?
Cs5 Cl3 Cs5 162.42(14) . 3_445 ?
Cs3 Cl3 Cs5 98.04(11) 3_445 3_445 ?
O9 P1 O3 114.4(7) . . ?
O9 P1 O2 114.1(8) . . ?
O3 P1 O2 112.3(7) . . ?
O9 P1 O6 105.8(7) . . ?
O3 P1 O6 106.3(6) . . ?
O2 P1 O6 102.8(7) . . ?
O9 P1 Cs2 129.9(6) . 2_445 ?
O3 P1 Cs2 59.5(4) . 2_445 ?
O2 P1 Cs2 53.4(5) . 2_445 ?
O6 P1 Cs2 124.0(4) . 2_445 ?
O9 P1 Cs2 67.6(6) . 1_556 ?
O3 P1 Cs2 152.2(5) . 1_556 ?
O2 P1 Cs2 89.7(5) . 1_556 ?
O6 P1 Cs2 50.1(4) . 1_556 ?
Cs2 P1 Cs2 142.39(12) 2_445 1_556 ?
O9 P1 Cs3 66.7(6) . 3_445 ?
O3 P1 Cs3 53.7(4) . 3_445 ?
O2 P1 Cs3 112.9(5) . 3_445 ?
O6 P1 Cs3 143.6(5) . 3_445 ?
Cs2 P1 Cs3 75.48(8) 2_445 3_445 ?
Cs2 P1 Cs3 134.05(12) 1_556 3_445 ?
O9 P1 Cs3 140.1(6) . 4_445 ?
O3 P1 Cs3 104.6(5) . 4_445 ?
O2 P1 Cs3 53.9(5) . 4_445 ?
O6 P1 Cs3 53.0(4) . 4_445 ?
Cs2 P1 Cs3 77.22(8) 2_445 4_445 ?
Cs2 P1 Cs3 74.05(8) 1_556 4_445 ?
Cs3 P1 Cs3 151.55(13) 3_445 4_445 ?
O12 P2 O8 114.2(8) . . ?
O12 P2 O5 113.2(8) . . ?
O8 P2 O5 111.3(6) . . ?
O12 P2 O6 106.1(7) . . ?
O8 P2 O6 106.3(6) . . ?
O5 P2 O6 104.9(6) . . ?
O12 P2 Cs4 129.7(6) . . ?
O8 P2 Cs4 61.1(4) . . ?
O5 P2 Cs4 50.6(5) . . ?
O6 P2 Cs4 123.7(4) . . ?
O12 P2 Cs2 62.7(6) . 1_556 ?
O8 P2 Cs2 152.1(5) . 1_556 ?
O5 P2 Cs2 94.0(5) . 1_556 ?
O6 P2 Cs2 53.7(4) . 1_556 ?
Cs4 P2 Cs2 144.28(12) . 1_556 ?
O12 P2 Cs1 73.3(6) . . ?
O8 P2 Cs1 46.8(4) . . ?
O5 P2 Cs1 110.2(4) . . ?
O6 P2 Cs1 141.8(4) . . ?
Cs4 P2 Cs1 71.99(7) . . ?
Cs2 P2 Cs1 135.40(11) 1_556 . ?
O12 P2 Cs3 135.1(6) . 4_445 ?
O8 P2 Cs3 109.2(4) . 4_445 ?
O5 P2 Cs3 58.0(4) . 4_445 ?
O6 P2 Cs3 49.0(4) . 4_445 ?
Cs4 P2 Cs3 81.69(8) . 4_445 ?
Cs2 P2 Cs3 73.67(8) 1_556 4_445 ?
Cs1 P2 Cs3 150.92(11) . 4_445 ?
O14 P3 O7 112.7(8) . . ?
O14 P3 O4 116.0(7) . . ?
O7 P3 O4 111.2(7) . . ?
O14 P3 O13 103.3(7) . . ?
O7 P3 O13 107.1(7) . . ?
O4 P3 O13 105.5(7) . . ?
O14 P3 Cs4 76.3(5) . 1_556 ?
O7 P3 Cs4 73.0(6) . 1_556 ?
O4 P3 Cs4 161.6(5) . 1_556 ?
O13 P3 Cs4 56.9(5) . 1_556 ?
O14 P3 Cs4 119.6(5) . 2_545 ?
O7 P3 Cs4 61.4(6) . 2_545 ?
O4 P3 Cs4 53.4(4) . 2_545 ?
O13 P3 Cs4 136.9(5) . 2_545 ?
Cs4 P3 Cs4 134.37(12) 1_556 2_545 ?
O14 P3 Cs1 69.4(5) . 2_545 ?
O7 P3 Cs1 128.4(6) . 2_545 ?
O4 P3 Cs1 46.9(4) . 2_545 ?
O13 P3 Cs1 122.9(5) . 2_545 ?
Cs4 P3 Cs1 144.69(13) 1_556 2_545 ?
Cs4 P3 Cs1 73.15(8) 2_545 2_545 ?
O14 P3 Cs5 53.3(5) . 4_445 ?
O7 P3 Cs5 148.1(6) . 4_445 ?
O4 P3 Cs5 100.4(4) . 4_445 ?
O13 P3 Cs5 58.1(5) . 4_445 ?
Cs4 P3 Cs5 75.56(8) 1_556 4_445 ?
Cs4 P3 Cs5 149.55(12) 2_545 4_445 ?
Cs1 P3 Cs5 77.20(8) 2_545 4_445 ?
O11 P4 O10 112.8(7) . . ?
O11 P4 O1 112.1(7) . . ?
O10 P4 O1 110.7(7) . . ?
O11 P4 O13 105.8(7) . . ?
O10 P4 O13 108.1(7) . . ?
O1 P4 O13 107.0(6) . . ?
O11 P4 Cs2 101.8(5) . 1_556 ?
O10 P4 Cs2 66.5(5) . 1_556 ?
O1 P4 Cs2 54.8(4) . 1_556 ?
O13 P4 Cs2 151.6(5) . 1_556 ?
O11 P4 Cs3 43.7(5) . 4_445 ?
O10 P4 Cs3 129.3(5) . 4_445 ?
O1 P4 Cs3 68.4(4) . 4_445 ?
O13 P4 Cs3 120.8(5) . 4_445 ?
Cs2 P4 Cs3 75.75(8) 1_556 4_445 ?
O11 P4 Cs4 99.6(5) . 1_556 ?
O10 P4 Cs4 71.1(5) . 1_556 ?
O1 P4 Cs4 143.1(5) . 1_556 ?
O13 P4 Cs4 43.8(5) . 1_556 ?
Cs2 P4 Cs4 137.15(12) 1_556 1_556 ?
Cs3 P4 Cs4 140.54(11) 4_445 1_556 ?
O11 P4 Cs1 150.8(5) . 1_556 ?
O10 P4 Cs1 39.3(5) . 1_556 ?
O1 P4 Cs1 91.0(4) . 1_556 ?
O13 P4 Cs1 82.8(5) . 1_556 ?
Cs2 P4 Cs1 76.49(8) 1_556 1_556 ?
Cs3 P4 Cs1 151.69(11) 4_445 1_556 ?
Cs4 P4 Cs1 66.99(7) 1_556 1_556 ?
O21 P5 O19 120.3(11) . . ?
O21 P5 O20 110.1(10) . . ?
O19 P5 O20 109.1(11) . . ?
O21 P5 O17 101.0(11) . . ?
O19 P5 O17 108.0(9) . . ?
O20 P5 O17 107.4(9) . . ?
O21 P5 Cs2 60.8(8) . 1_556 ?
O19 P5 Cs2 129.0(7) . 1_556 ?
O20 P5 Cs2 49.8(6) . 1_556 ?
O17 P5 Cs2 122.2(6) . 1_556 ?
O21 P5 Cs5 114.5(9) . . ?
O19 P5 Cs5 64.2(7) . . ?
O20 P5 Cs5 50.6(7) . . ?
O17 P5 Cs5 142.6(6) . . ?
Cs2 P5 Cs5 70.34(13) 1_556 . ?
O21 P5 Cs4 84.3(8) . 4_455 ?
O19 P5 Cs4 36.8(7) . 4_455 ?
O20 P5 Cs4 119.7(7) . 4_455 ?
O17 P5 Cs4 127.4(6) . 4_455 ?
Cs2 P5 Cs4 106.16(16) 1_556 4_455 ?
Cs5 P5 Cs4 69.85(12) . 4_455 ?
O17 P6 O15 108.1(9) . . ?
O17 P6 O18 107.3(10) . . ?
O15 P6 O18 109.4(9) . . ?
O17 P6 O16 105.2(9) . . ?
O15 P6 O16 113.9(9) . . ?
O18 P6 O16 112.5(9) . . ?
O17 P6 Cs5 161.9(7) . 3_445 ?
O15 P6 Cs5 69.8(6) . 3_445 ?
O18 P6 Cs5 89.9(7) . 3_445 ?
O16 P6 Cs5 61.8(6) . 3_445 ?
O17 P6 Cs4 109.8(7) . 2_445 ?
O15 P6 Cs4 60.5(6) . 2_445 ?
O18 P6 Cs4 50.6(7) . 2_445 ?
O16 P6 Cs4 144.5(6) . 2_445 ?
Cs5 P6 Cs4 85.18(15) 3_445 2_445 ?
O17 P6 Cs2 104.4(7) . 3_446 ?
O15 P6 Cs2 145.8(6) . 3_446 ?
O18 P6 Cs2 70.1(7) . 3_446 ?
O16 P6 Cs2 45.2(6) . 3_446 ?
Cs5 P6 Cs2 75.98(14) 3_445 3_446 ?
Cs4 P6 Cs2 117.56(18) 2_445 3_446 ?
P4 O1 Cu2 132.5(7) . . ?
P4 O1 Cs2 101.7(5) . 1_556 ?
Cu2 O1 Cs2 125.7(5) . 1_556 ?
P4 O1 Cs3 88.9(5) . 4_445 ?
Cu2 O1 Cs3 95.4(4) . 4_445 ?
Cs2 O1 Cs3 87.7(3) 1_556 4_445 ?
P1 O2 Cu1 141.9(9) . 2_445 ?
P1 O2 Cs2 103.5(6) . 2_445 ?
Cu1 O2 Cs2 103.3(5) 2_445 2_445 ?
P1 O2 Cs3 104.4(6) . 4_445 ?
Cu1 O2 Cs3 98.3(5) 2_445 4_445 ?
Cs2 O2 Cs3 97.5(3) 2_445 4_445 ?
P1 O3 Cu1 135.6(7) . . ?
P1 O3 Cs2 97.1(5) . 2_445 ?
Cu1 O3 Cs2 118.8(5) . 2_445 ?
P1 O3 Cs3 104.8(5) . 3_445 ?
Cu1 O3 Cs3 99.4(5) . 3_445 ?
Cs2 O3 Cs3 92.1(3) 2_445 3_445 ?
P3 O4 Cu2 134.5(7) . . ?
P3 O4 Cs4 102.8(6) . 2_545 ?
Cu2 O4 Cs4 102.9(5) . 2_545 ?
P3 O4 Cs1 111.8(5) . 2_545 ?
Cu2 O4 Cs1 102.2(5) . 2_545 ?
Cs4 O4 Cs1 95.8(3) 2_545 2_545 ?
P2 O5 Cu2 139.4(7) . . ?
P2 O5 Cs4 106.6(6) . . ?
Cu2 O5 Cs4 102.2(4) . . ?
P2 O5 Cs3 100.8(5) . 4_445 ?
Cu2 O5 Cs3 100.0(4) . 4_445 ?
Cs4 O5 Cs3 102.8(3) . 4_445 ?
P1 O6 P2 132.9(8) . . ?
P1 O6 Cs2 107.0(5) . 1_556 ?
P2 O6 Cs2 101.7(5) . 1_556 ?
P1 O6 Cs3 104.3(5) . 4_445 ?
P2 O6 Cs3 109.2(5) . 4_445 ?
Cs2 O6 Cs3 95.6(3) 1_556 4_445 ?
P3 O7 Cu2 128.5(9) . 2_545 ?
P3 O7 Cs1 132.8(7) . 1_556 ?
Cu2 O7 Cs1 96.6(5) 2_545 1_556 ?
P3 O7 Cs4 95.1(6) . 2_545 ?
Cu2 O7 Cs4 92.4(5) 2_545 2_545 ?
Cs1 O7 Cs4 96.4(4) 1_556 2_545 ?
P3 O7 Cs4 82.9(6) . 1_556 ?
Cu2 O7 Cs4 88.2(5) 2_545 1_556 ?
Cs1 O7 Cs4 85.6(3) 1_556 1_556 ?
Cs4 O7 Cs4 177.8(5) 2_545 1_556 ?
P2 O8 Cu1 137.5(7) . . ?
P2 O8 Cs1 113.3(5) . . ?
Cu1 O8 Cs1 100.3(5) . . ?
P2 O8 Cs4 95.7(5) . . ?
Cu1 O8 Cs4 110.2(4) . . ?
Cs1 O8 Cs4 89.6(3) . . ?
P1 O9 Cu3 132.9(9) . . ?
P1 O9 Cs5 133.5(7) . . ?
Cu3 O9 Cs5 93.6(5) . . ?
P1 O9 Cs2 90.1(6) . 1_556 ?
Cu3 O9 Cs2 96.6(5) . 1_556 ?
Cs5 O9 Cs2 82.5(3) . 1_556 ?
P1 O9 Cs3 91.5(6) . 3_445 ?
Cu3 O9 Cs3 85.8(4) . 3_445 ?
Cs5 O9 Cs3 92.9(3) . 3_445 ?
Cs2 O9 Cs3 174.9(4) 1_556 3_445 ?
P4 O10 Cu1 136.3(7) . 1_556 ?
P4 O10 Cs1 123.4(6) . 1_556 ?
Cu1 O10 Cs1 99.5(5) 1_556 1_556 ?
P4 O10 Cs2 89.8(6) . 1_556 ?
Cu1 O10 Cs2 93.2(4) 1_556 1_556 ?
Cs1 O10 Cs2 96.3(3) 1_556 1_556 ?
P4 O10 Cs4 86.8(5) . 1_556 ?
Cu1 O10 Cs4 93.4(4) 1_556 1_556 ?
Cs1 O10 Cs4 80.6(3) 1_556 1_556 ?
Cs2 O10 Cs4 173.1(4) 1_556 1_556 ?
P4 O11 Cu3 137.1(9) . 2_445 ?
P4 O11 Cs3 116.5(7) . 4_445 ?
Cu3 O11 Cs3 104.4(5) 2_445 4_445 ?
P3 O13 P4 131.6(9) . . ?
P3 O13 Cs4 97.0(6) . 1_556 ?
P4 O13 Cs4 114.6(6) . 1_556 ?
P3 O13 Cs5 99.9(5) . 4_445 ?
P4 O13 Cs5 113.8(6) . 4_445 ?
Cs4 O13 Cs5 91.9(3) 1_556 4_445 ?
P6 O15 Cu3 128.6(8) . . ?
P6 O15 Cs4 95.1(6) . 2_445 ?
Cu3 O15 Cs4 131.4(6) . 2_445 ?
P6 O15 Cs5 85.8(6) . 3_445 ?
Cu3 O15 Cs5 105.8(5) . 3_445 ?
Cs4 O15 Cs5 96.4(3) 2_445 3_445 ?
P2 O12 Cu4 141.9(9) . 3_545 ?
P2 O12 Cs2 94.7(7) . 1_556 ?
Cu4 O12 Cs2 95.9(5) 3_545 1_556 ?
P2 O12 Cs5 126.3(7) . . ?
Cu4 O12 Cs5 91.2(5) 3_545 . ?
Cs2 O12 Cs5 83.8(3) 1_556 . ?
P3 O14 Cu4 157.0(9) . 4_445 ?
P3 O14 Cs5 107.0(6) . 4_445 ?
Cu4 O14 Cs5 95.8(5) 4_445 4_445 ?
P3 O14 Cs4 79.8(5) . 1_556 ?
Cu4 O14 Cs4 99.4(5) 4_445 1_556 ?
Cs5 O14 Cs4 85.5(3) 4_445 1_556 ?
P3 O14 Cs1 88.3(6) . 2_545 ?
Cu4 O14 Cs1 95.0(5) 4_445 2_545 ?
Cs5 O14 Cs1 89.6(3) 4_445 2_545 ?
Cs4 O14 Cs1 165.2(4) 1_556 2_545 ?
P6 O16 Cu4 131.6(9) . . ?
P6 O16 Cs2 114.2(7) . 3_446 ?
Cu4 O16 Cs2 108.0(6) . 3_446 ?
P6 O16 Cs5 92.8(7) . 3_445 ?
Cu4 O16 Cs5 105.3(6) . 3_445 ?
Cs2 O16 Cs5 96.4(4) 3_446 3_445 ?
P6 O17 P5 120.5(11) . . ?
P6 O17 Cs3 130.7(9) . 3_446 ?
P5 O17 Cs3 97.6(7) . 3_446 ?
P6 O18 Cu5 134.8(11) . 3_446 ?
P6 O18 Cs4 105.2(8) . 2_445 ?
Cu5 O18 Cs4 106.0(7) 3_446 2_445 ?
P6 O18 Cs2 87.4(7) . 3_446 ?
Cu5 O18 Cs2 77.0(5) 3_446 3_446 ?
Cs4 O18 Cs2 155.7(6) 2_445 3_446 ?
P5 O19 Cu4 122.3(10) . . ?
P5 O19 Cs4 126.3(9) . 4_455 ?
Cu4 O19 Cs4 111.4(6) . 4_455 ?
P5 O19 Cs5 94.7(8) . . ?
Cu4 O19 Cs5 86.5(5) . . ?
Cs4 O19 Cs5 87.6(4) 4_455 . ?
P5 O20 Cu3 130.9(10) . . ?
P5 O20 Cs2 107.8(8) . 1_556 ?
Cu3 O20 Cs2 115.6(6) . 1_556 ?
P5 O20 Cs5 109.4(8) . . ?
Cu3 O20 Cs5 92.4(6) . . ?
Cs2 O20 Cs5 90.6(4) 1_556 . ?
P5 O21 Cu5 135.4(14) . 1_556 ?
P5 O21 Cs2 96.0(10) . 1_556 ?
Cu5 O21 Cs2 87.2(7) 1_556 1_556 ?
P5 O21 Cs3 114.7(10) . 3_446 ?
Cu5 O21 Cs3 109.6(9) 1_556 3_446 ?
Cs2 O21 Cs3 91.5(5) 1_556 3_446 ?

loop_
_geom_bond_atom_site_label_1
_geom_bond_atom_site_label_2
_geom_bond_distance
_geom_bond_site_symmetry_2
_geom_bond_publ_flag
Cs1 O4 3.089(12) 2_544 ?
Cs1 O8 3.181(11) . ?
Cs1 O7 3.216(14) 1_554 ?
Cs1 O10 3.219(12) 1_554 ?
Cs1 Cl3 3.453(4) 3_545 ?
Cs1 Cl2 3.491(5) . ?
Cs1 O14 3.682(14) 2_544 ?
Cs1 Cl1 3.689(5) 3_545 ?
Cs1 P3 3.930(4) 2_544 ?
Cs1 Cu2 3.970(2) 2_544 ?
Cs1 P2 4.009(4) . ?
Cs1 Cu1 4.012(2) . ?
Cs2 O20 3.065(16) 1_554 ?
Cs2 O16 3.072(14) 3_544 ?
Cs2 O2 3.122(13) 2_444 ?
Cs2 O6 3.131(12) 1_554 ?
Cs2 O1 3.142(11) 1_554 ?
Cs2 O3 3.283(11) 2_444 ?
Cs2 O21 3.35(2) 1_554 ?
Cs2 O12 3.393(15) 1_554 ?
Cs2 O10 3.452(12) 1_554 ?
Cs2 O9 3.612(14) 1_554 ?
Cs2 Cl2 3.639(5) . ?
Cs2 O18 3.721(17) 3_544 ?
Cs3 O11 3.073(13) 4_454 ?
Cs3 O6 3.289(11) 4_454 ?
Cs3 O3 3.324(11) 3_545 ?
Cs3 O2 3.331(13) 4_454 ?
Cs3 O21 3.42(2) 3_544 ?
Cs3 Cl1 3.535(5) . ?
Cs3 Cl3 3.550(4) 3_545 ?
Cs3 O5 3.555(11) 4_454 ?
Cs3 Cl2 3.594(5) 3_545 ?
Cs3 O9 3.662(14) 3_545 ?
Cs3 O1 3.699(11) 4_454 ?
Cs3 O17 3.718(16) 3_544 ?
Cs4 O18 2.867(17) 2_444 ?
Cs4 O5 3.018(11) . ?
Cs4 O13 3.055(13) 1_554 ?
Cs4 O4 3.061(11) 2_544 ?
Cs4 O15 3.128(13) 2_444 ?
Cs4 O19 3.148(16) 4_444 ?
Cs4 O7 3.277(14) 2_544 ?
Cs4 O8 3.292(11) . ?
Cs4 O7 3.490(14) 1_554 ?
Cs4 O14 3.576(14) 1_554 ?
Cs4 P6 3.578(6) 2_444 ?
Cs4 P3 3.621(4) 1_554 ?
Cs5 O16 3.150(14) 3_545 ?
Cs5 O15 3.358(14) 3_545 ?
Cs5 O9 3.422(14) . ?
Cs5 O20 3.453(16) . ?
Cs5 Cl3 3.459(5) . ?
Cs5 Cl2 3.480(5) . ?
Cs5 Cl1 3.509(5) . ?
Cs5 O14 3.552(14) 4_454 ?
Cs5 O12 3.554(14) . ?
Cs5 P6 3.569(7) 3_545 ?
Cs5 Cl3 3.595(5) 3_545 ?
Cs5 O13 3.648(13) 4_454 ?
Cu1 O3 1.911(13) . ?
Cu1 O10 1.919(12) 1_554 ?
Cu1 O8 1.939(12) . ?
Cu1 O2 1.948(13) 2_444 ?
Cu1 Cs3 4.095(2) 3_445 ?
Cu2 O1 1.916(12) . ?
Cu2 O5 1.920(11) . ?
Cu2 O4 1.925(13) . ?
Cu2 O7 1.987(14) 2_544 ?
Cu2 Cs4 3.962(2) 2_545 ?
Cu2 Cs1 3.970(2) 2_545 ?
Cu2 Cs3 4.324(2) 4_445 ?
Cu3 O11 1.949(13) 2_444 ?
Cu3 O9 1.967(14) . ?
Cu3 O20 1.979(17) . ?
Cu3 O15 1.981(14) . ?
Cu3 Cl3 2.607(5) . ?
Cu3 Cs3 4.027(3) 3_445 ?
Cu3 Cs2 4.307(3) 1_556 ?
Cu3 Cs5 4.337(3) 3_445 ?
Cu4 O14 1.920(13) 4_454 ?
Cu4 O16 1.942(14) . ?
Cu4 O12 1.998(14) 3_445 ?
Cu4 O19 2.033(17) . ?
Cu4 Cl3 2.642(5) . ?
Cu4 Cs2 4.111(2) 3_446 ?
Cu4 Cs5 4.114(2) 3_445 ?
Cu4 Cs1 4.298(3) 3_445 ?
Cu4 Cs4 4.325(2) 4_455 ?
Cu5 O18 1.920(18) 3_544 ?
Cu5 O21 1.92(2) 1_554 ?
Cu5 Cl1 2.217(5) . ?
Cu5 Cl2 2.223(5) . ?
Cu5 Cs4 3.865(3) 4_454 ?
Cu5 Cs1 4.418(3) 3_445 ?
Cl1 Cs1 3.689(5) 3_445 ?
Cl1 Cs4 3.700(6) 4_454 ?
Cl2 Cs3 3.594(5) 3_445 ?
Cl3 Cs1 3.453(4) 3_445 ?
Cl3 Cs3 3.550(4) 3_445 ?
Cl3 Cs5 3.595(5) 3_445 ?
P1 O9 1.480(15) . ?
P1 O3 1.511(14) . ?
P1 O2 1.522(13) . ?
P1 O6 1.595(11) . ?
P1 Cs2 3.781(5) 2_445 ?
P1 Cs2 3.906(5) 1_556 ?
P1 Cs3 3.986(4) 3_445 ?
P1 Cs3 3.993(4) 4_445 ?
P2 O12 1.470(15) . ?
P2 O8 1.486(13) . ?
P2 O5 1.515(12) . ?
P2 O6 1.620(11) . ?
P2 Cs2 3.806(4) 1_556 ?
P2 Cs3 4.117(4) 4_445 ?
P3 O14 1.488(14) . ?
P3 O7 1.492(15) . ?
P3 O4 1.541(14) . ?
P3 O13 1.609(12) . ?
P3 Cs4 3.621(4) 1_556 ?
P3 Cs4 3.718(4) 2_545 ?
P3 Cs1 3.930(4) 2_545 ?
P3 Cs5 4.234(4) 4_445 ?
P4 O11 1.501(13) . ?
P4 O10 1.513(13) . ?
P4 O1 1.533(13) . ?
P4 O13 1.622(12) . ?
P4 Cs2 3.765(4) 1_556 ?
P4 Cs3 3.977(4) 4_445 ?
P4 Cs4 4.012(4) 1_556 ?
P4 Cs1 4.245(4) 1_556 ?
P5 O21 1.51(2) . ?
P5 O19 1.525(18) . ?
P5 O20 1.529(18) . ?
P5 O17 1.683(18) . ?
P5 Cs2 3.821(6) 1_556 ?
P5 Cs4 4.233(6) 4_455 ?
P6 O17 1.471(17) . ?
P6 O15 1.482(15) . ?
P6 O18 1.515(18) . ?
P6 O16 1.530(16) . ?
P6 Cs5 3.569(7) 3_445 ?
P6 Cs4 3.578(6) 2_445 ?
P6 Cs2 3.953(6) 3_446 ?
O1 Cs2 3.142(11) 1_556 ?
O1 Cs3 3.699(11) 4_445 ?
O2 Cu1 1.948(13) 2_445 ?
O2 Cs2 3.122(13) 2_445 ?
O2 Cs3 3.331(13) 4_445 ?
O3 Cs2 3.283(11) 2_445 ?
O3 Cs3 3.324(11) 3_445 ?
O4 Cs4 3.061(11) 2_545 ?
O4 Cs1 3.089(12) 2_545 ?
O5 Cs3 3.555(11) 4_445 ?
O6 Cs2 3.131(12) 1_556 ?
O6 Cs3 3.289(11) 4_445 ?
O7 Cu2 1.987(14) 2_545 ?
O7 Cs1 3.216(14) 1_556 ?
O7 Cs4 3.277(14) 2_545 ?
O7 Cs4 3.490(14) 1_556 ?
O9 Cs2 3.612(14) 1_556 ?
O9 Cs3 3.662(14) 3_445 ?
O10 Cu1 1.919(12) 1_556 ?
O10 Cs1 3.219(12) 1_556 ?
O10 Cs2 3.452(12) 1_556 ?
O10 Cs4 3.802(12) 1_556 ?
O11 Cu3 1.949(12) 2_445 ?
O11 Cs3 3.073(13) 4_445 ?
O13 Cs4 3.055(13) 1_556 ?
O13 Cs5 3.648(13) 4_445 ?
O15 Cs4 3.128(13) 2_445 ?
O15 Cs5 3.358(14) 3_445 ?
O12 Cu4 1.998(14) 3_545 ?
O12 Cs2 3.393(15) 1_556 ?
O14 Cu4 1.920(13) 4_445 ?
O14 Cs5 3.552(13) 4_445 ?
O14 Cs4 3.576(14) 1_556 ?
O14 Cs1 3.682(14) 2_545 ?
O16 Cs2 3.072(14) 3_446 ?
O16 Cs5 3.150(14) 3_445 ?
O17 Cs3 3.718(16) 3_446 ?
O18 Cu5 1.920(18) 3_446 ?
O18 Cs4 2.867(17) 2_445 ?
O18 Cs2 3.721(17) 3_446 ?
O19 Cs4 3.148(16) 4_455 ?
O20 Cs2 3.065(16) 1_556 ?
O21 Cu5 1.92(2) 1_556 ?
O21 Cs2 3.35(2) 1_556 ?
O21 Cs3 3.42(2) 3_446 ?
